data_7106383
loop_
_publ_author_name
'Anukul Jana'
'Sankaranarayana Pillai Sarish'
'Herbert W. Roesky'
'Dirk Leusser'
'Ina Objartel'
'Dietmar Stalke'

_publ_section_title
;
 Pentafluoropyridine as a fluorinating reagent for preparing a hydrocarbon
 soluble ?-diketiminatolead(II) monofluoride
;
_journal_name_full Chem.Commun.
_journal_page_first 5434
_journal_paper_doi 10.1039/c1cc11310k
_journal_volume 47
_journal_year 2011
_chemical_formula_sum 'C29 H41 F N2 Pb'
_chemical_formula_weight 643.83
_chemical_name_systematic
;
?
;
_space_group_IT_number 14
_symmetry_cell_setting monoclinic
_symmetry_space_group_name_Hall '-P 2yn'
_symmetry_space_group_name_H-M 'P 1 21/n 1'
_atom_sites_solution_hydrogens geom
_atom_sites_solution_primary direct
_atom_sites_solution_secondary difmap
_audit_creation_method SHELXL-97
_cell_angle_alpha 90.00
_cell_angle_beta 95.906(2)
_cell_angle_gamma 90.00
_cell_formula_units_Z 4
_cell_length_a 11.7697(16)
_cell_length_b 20.465(3)
_cell_length_c 11.7727(16)
_cell_measurement_reflns_used 9918
_cell_measurement_temperature 100(2)
_cell_measurement_theta_max 30.54
_cell_measurement_theta_min 2.33
_cell_volume 2820.6(7)
_computing_cell_refinement 'SAINT V7.68A'
_computing_data_collection 'Apex2 v2010.11-0'
_computing_data_reduction 'SAINT V7.68A'
_computing_molecular_graphics 'XSHELL vers. 4.01'
_computing_publication_material 'XSHELL vers. 4.01'
_computing_structure_refinement 'SHELXL in SHELXTL Version 2008/4'
_computing_structure_solution 'SHELXS in SHELXTL Version 2008/4'
_diffrn_ambient_temperature 100(2)
_diffrn_measured_fraction_theta_full 0.997
_diffrn_measured_fraction_theta_max 0.997
_diffrn_measurement_device_type 'Bruker TXS-Mo rotating anode'
_diffrn_measurement_method 'omega scans'
_diffrn_radiation_monochromator 'INCOATEC Helios Mirror optics'
_diffrn_radiation_source 'Bruker TXS-Mo rotating anode'
_diffrn_radiation_type MoK\a
_diffrn_radiation_wavelength 0.71073
_diffrn_reflns_av_R_equivalents 0.0393
_diffrn_reflns_av_sigmaI/netI 0.0183
_diffrn_reflns_limit_h_max 16
_diffrn_reflns_limit_h_min -16
_diffrn_reflns_limit_k_max 29
_diffrn_reflns_limit_k_min 0
_diffrn_reflns_limit_l_max 16
_diffrn_reflns_limit_l_min 0
_diffrn_reflns_number 90262
_diffrn_reflns_theta_full 30.62
_diffrn_reflns_theta_max 30.62
_diffrn_reflns_theta_min 1.99
_exptl_absorpt_coefficient_mu 6.006
_exptl_absorpt_correction_T_max 0.7589
_exptl_absorpt_correction_T_min 0.5022
_exptl_absorpt_correction_type numerical
_exptl_absorpt_process_details SADABS-2008/2
_exptl_crystal_colour 'pale yellow'
_exptl_crystal_density_diffrn 1.516
_exptl_crystal_density_method 'not measured'
_exptl_crystal_description plate
_exptl_crystal_F_000 1280
_exptl_crystal_size_max 0.1
_exptl_crystal_size_mid 0.1
_exptl_crystal_size_min 0.05
_refine_diff_density_max 3.121
_refine_diff_density_min -1.411
_refine_diff_density_rms 0.085
_refine_ls_extinction_method none
_refine_ls_goodness_of_fit_ref 1.058
_refine_ls_hydrogen_treatment constr
_refine_ls_matrix_type full
_refine_ls_number_parameters 350
_refine_ls_number_reflns 8667
_refine_ls_number_restraints 715
_refine_ls_restrained_S_all 1.018
_refine_ls_R_factor_all 0.0256
_refine_ls_R_factor_gt 0.0210
_refine_ls_shift/su_max 0.147
_refine_ls_shift/su_mean 0.011
_refine_ls_structure_factor_coef Fsqd
_refine_ls_weighting_details 'calc w=1/[\s^2^(Fo^2^)+(0.0180P)^2^+3.7248P] where P=(Fo^2^+2Fc^2^)/3'
_refine_ls_weighting_scheme calc
_refine_ls_wR_factor_gt 0.0491
_refine_ls_wR_factor_ref 0.0503
_reflns_number_gt 7652
_reflns_number_total 8667
_reflns_threshold_expression >2sigma(I)
_cod_data_source_file c1cc11310k.txt
_cod_data_source_block PbF
_cod_original_cell_volume 2820.7(7)
_cod_original_sg_symbol_H-M P2(1)/n
_cod_database_code 7106383

loop_
_symmetry_equiv_pos_as_xyz
'x, y, z'
'-x+1/2, y+1/2, -z+1/2'
'-x, -y, -z'
'x-1/2, -y-1/2, z-1/2'

loop_
_atom_site_label
_atom_site_type_symbol
_atom_site_fract_x
_atom_site_fract_y
_atom_site_fract_z
_atom_site_U_iso_or_equiv
_atom_site_adp_type
_atom_site_occupancy
_atom_site_symmetry_multiplicity
_atom_site_calc_flag
_atom_site_refinement_flags
_atom_site_disorder_assembly
_atom_site_disorder_group
Pb1 Pb 0.53693(5) 0.40213(4) 0.48651(6) 0.01197(13) Uani 0.4425(17) 1 d PDU A 1
F1 F 0.3689(12) 0.3726(10) 0.440(3) 0.032(2) Uani 0.4425(17) 1 d PDU A 1
N2 N 0.611(2) 0.3016(8) 0.4374(8) 0.0163(9) Uani 0.4425(17) 1 d PDU A 1
C3 C 0.625(3) 0.2778(8) 0.3350(9) 0.0180(10) Uani 0.4425(17) 1 d PDU A 1
C5 C 0.6818(8) 0.2117(5) 0.3284(8) 0.0227(10) Uani 0.4425(17) 1 d PDU A 1
H5A H 0.7007 0.1944 0.4057 0.034 Uiso 0.4425(17) 1 calc PR A 1
H5B H 0.7520 0.2165 0.2909 0.034 Uiso 0.4425(17) 1 calc PR A 1
H5C H 0.6299 0.1815 0.2843 0.034 Uiso 0.4425(17) 1 calc PR A 1
C2 C 0.593(2) 0.3094(7) 0.2314(11) 0.0200(15) Uani 0.4425(17) 1 d PDU A 1
H2 H 0.5945 0.2830 0.1652 0.024 Uiso 0.4425(17) 1 calc PR A 1
C1 C 0.5591(14) 0.3745(7) 0.2108(12) 0.0185(16) Uani 0.4425(17) 1 d PDU A 1
C4 C 0.5474(9) 0.3944(8) 0.0865(11) 0.0259(13) Uani 0.4425(17) 1 d PDU A 1
H4A H 0.5272 0.4408 0.0800 0.039 Uiso 0.4425(17) 1 calc PR A 1
H4B H 0.4873 0.3683 0.0442 0.039 Uiso 0.4425(17) 1 calc PR A 1
H4C H 0.6200 0.3871 0.0546 0.039 Uiso 0.4425(17) 1 calc PR A 1
N1 N 0.548(3) 0.4192(8) 0.2904(15) 0.0225(15) Uani 0.4425(17) 1 d PDU A 1
C6 C 0.5266(14) 0.4866(7) 0.264(3) 0.0205(11) Uani 0.4425(17) 1 d PGDU A 1
C7 C 0.6154(13) 0.5311(10) 0.285(3) 0.0220(10) Uani 0.4425(17) 1 d PGDU A 1
C8 C 0.5963(18) 0.5972(9) 0.264(4) 0.0252(14) Uani 0.4425(17) 1 d PGDU A 1
H8 H 0.6570 0.6276 0.2786 0.030 Uiso 0.4425(17) 1 calc PR A 1
C9 C 0.488(2) 0.6188(8) 0.221(4) 0.0267(18) Uani 0.4425(17) 1 d PGDU A 1
H9 H 0.4753 0.6640 0.2065 0.032 Uiso 0.4425(17) 1 calc PR A 1
C10 C 0.3995(16) 0.5743(10) 0.200(3) 0.0265(16) Uani 0.4425(17) 1 d PGDU A 1
H10 H 0.3257 0.5891 0.1704 0.032 Uiso 0.4425(17) 1 calc PR A 1
C11 C 0.4186(13) 0.5082(9) 0.221(2) 0.0244(12) Uani 0.4425(17) 1 d PGDU A 1
C12 C 0.7367(17) 0.5074(17) 0.330(3) 0.0269(11) Uani 0.4425(17) 1 d PDU A 1
H12 H 0.7263 0.4706 0.3841 0.032 Uiso 0.4425(17) 1 calc PR A 1
C13 C 0.803(3) 0.479(4) 0.236(5) 0.045(3) Uani 0.4425(17) 1 d PDU A 1
H13A H 0.8809 0.4688 0.2672 0.067 Uiso 0.4425(17) 1 calc PR A 1
H13B H 0.8051 0.5119 0.1747 0.067 Uiso 0.4425(17) 1 calc PR A 1
H13C H 0.7647 0.4398 0.2044 0.067 Uiso 0.4425(17) 1 calc PR A 1
C14 C 0.810(4) 0.559(3) 0.398(6) 0.0322(11) Uani 0.4425(17) 1 d PDU A 1
H14A H 0.7687 0.5760 0.4593 0.048 Uiso 0.4425(17) 1 calc PR A 1
H14B H 0.8275 0.5943 0.3468 0.048 Uiso 0.4425(17) 1 calc PR A 1
H14C H 0.8817 0.5385 0.4308 0.048 Uiso 0.4425(17) 1 calc PR A 1
C15 C 0.3129(11) 0.4626(10) 0.2062(11) 0.0263(15) Uani 0.4425(17) 1 d PDU A 1
H15 H 0.3402 0.4169 0.2216 0.032 Uiso 0.4425(17) 1 calc PR A 1
C16 C 0.2277(14) 0.4786(10) 0.2911(10) 0.0331(14) Uani 0.4425(17) 1 d PDU A 1
H16A H 0.1624 0.4488 0.2794 0.050 Uiso 0.4425(17) 1 calc PR A 1
H16B H 0.2011 0.5237 0.2795 0.050 Uiso 0.4425(17) 1 calc PR A 1
H16C H 0.2647 0.4736 0.3691 0.050 Uiso 0.4425(17) 1 calc PR A 1
C17 C 0.2551(9) 0.4650(6) 0.0826(8) 0.0374(14) Uani 0.4425(17) 1 d PDU A 1
H17A H 0.3113 0.4543 0.0295 0.056 Uiso 0.4425(17) 1 calc PR A 1
H17B H 0.2249 0.5090 0.0660 0.056 Uiso 0.4425(17) 1 calc PR A 1
H17C H 0.1924 0.4333 0.0737 0.056 Uiso 0.4425(17) 1 calc PR A 1
C18 C 0.6569(2) 0.26817(19) 0.5384(2) 0.0174(7) Uani 0.4425(17) 1 d PGDU A 1
C19 C 0.7680(2) 0.28180(12) 0.5841(2) 0.0249(6) Uani 0.4425(17) 1 d PGDU A 1
C20 C 0.8108(2) 0.25430(16) 0.6877(2) 0.0323(7) Uani 0.4425(17) 1 d PGDU A 1
H20 H 0.8867 0.2636 0.7189 0.039 Uiso 0.4425(17) 1 calc PR A 1
C21 C 0.7425(3) 0.21318(18) 0.7456(2) 0.0357(8) Uani 0.4425(17) 1 d PGDU A 1
H21 H 0.7718 0.1944 0.8164 0.043 Uiso 0.4425(17) 1 calc PR A 1
C22 C 0.6314(3) 0.19955(17) 0.6999(3) 0.0311(7) Uani 0.4425(17) 1 d PGDU A 1
H22 H 0.5847 0.1715 0.7395 0.037 Uiso 0.4425(17) 1 calc PR A 1
C23 C 0.5886(2) 0.2271(2) 0.5963(3) 0.0218(7) Uani 0.4425(17) 1 d PGDU A 1
C24 C 0.8461(3) 0.32791(18) 0.5220(3) 0.0302(7) Uani 0.4425(17) 1 d PGDU A 1
H24 H 0.8048 0.3380 0.4454 0.036 Uiso 0.4425(17) 1 calc PR A 1
C25 C 0.9610(5) 0.2968(4) 0.5009(5) 0.0418(9) Uani 0.4425(17) 1 d PDU A 1
H25A H 0.9471 0.2552 0.4607 0.063 Uiso 0.4425(17) 1 calc PR A 1
H25B H 1.0063 0.2890 0.5742 0.063 Uiso 0.4425(17) 1 calc PR A 1
H25C H 1.0026 0.3263 0.4544 0.063 Uiso 0.4425(17) 1 calc PR A 1
C26 C 0.8651(5) 0.3921(3) 0.5846(6) 0.0416(9) Uani 0.4425(17) 1 d PDU A 1
H26A H 0.7912 0.4114 0.5970 0.062 Uiso 0.4425(17) 1 calc PR A 1
H26B H 0.9068 0.4221 0.5389 0.062 Uiso 0.4425(17) 1 calc PR A 1
H26C H 0.9096 0.3846 0.6584 0.062 Uiso 0.4425(17) 1 calc PR A 1
C27 C 0.4673(5) 0.2067(4) 0.5450(6) 0.0245(8) Uani 0.4425(17) 1 d PDU A 1
H27 H 0.4532 0.2282 0.4685 0.029 Uiso 0.4425(17) 1 calc PR A 1
C28 C 0.4567(7) 0.1330(4) 0.5251(7) 0.0390(12) Uani 0.4425(17) 1 d PDU A 1
H28A H 0.5169 0.1184 0.4794 0.059 Uiso 0.4425(17) 1 calc PR A 1
H28B H 0.3818 0.1231 0.4845 0.059 Uiso 0.4425(17) 1 calc PR A 1
H28C H 0.4647 0.1103 0.5988 0.059 Uiso 0.4425(17) 1 calc PR A 1
C29 C 0.3741(5) 0.2303(4) 0.6162(6) 0.0371(9) Uani 0.4425(17) 1 d PDU A 1
H29A H 0.3814 0.2775 0.6280 0.056 Uiso 0.4425(17) 1 calc PR A 1
H29B H 0.3822 0.2080 0.6903 0.056 Uiso 0.4425(17) 1 calc PR A 1
H29C H 0.2990 0.2204 0.5760 0.056 Uiso 0.4425(17) 1 calc PR A 1
Pb1' Pb 0.53046(6) 0.40168(4) 0.48305(6) 0.0341(2) Uani 0.5575(17) 1 d PDU A 2
F1' F 0.3700(9) 0.3594(8) 0.442(3) 0.032(2) Uani 0.5575(17) 1 d PDU A 2
N2' N 0.6093(15) 0.3026(6) 0.4577(6) 0.0163(9) Uani 0.5575(17) 1 d PDU A 2
C3' C 0.624(2) 0.2754(6) 0.3579(7) 0.0180(10) Uani 0.5575(17) 1 d PDU A 2
C5' C 0.6598(6) 0.2044(4) 0.3531(6) 0.0227(10) Uani 0.5575(17) 1 d PDU A 2
H5'1 H 0.6676 0.1860 0.4304 0.034 Uiso 0.5575(17) 1 calc PR A 2
H5'2 H 0.7331 0.2014 0.3209 0.034 Uiso 0.5575(17) 1 calc PR A 2
H5'3 H 0.6018 0.1798 0.3050 0.034 Uiso 0.5575(17) 1 calc PR A 2
C2' C 0.6089(16) 0.3072(6) 0.2515(8) 0.0200(15) Uani 0.5575(17) 1 d PDU A 2
H2' H 0.6176 0.2795 0.1882 0.024 Uiso 0.5575(17) 1 calc PR A 2
C1' C 0.5836(9) 0.3724(5) 0.2219(9) 0.0185(16) Uani 0.5575(17) 1 d PDU A 2
C4' C 0.5789(6) 0.3884(6) 0.0956(8) 0.0259(13) Uani 0.5575(17) 1 d PDU A 2
H4'1 H 0.5581 0.4344 0.0835 0.039 Uiso 0.5575(17) 1 calc PR A 2
H4'2 H 0.5217 0.3606 0.0528 0.039 Uiso 0.5575(17) 1 calc PR A 2
H4'3 H 0.6539 0.3804 0.0691 0.039 Uiso 0.5575(17) 1 calc PR A 2
N1' N 0.559(3) 0.4177(7) 0.2964(12) 0.0225(15) Uani 0.5575(17) 1 d PDU A 2
C6' C 0.5402(11) 0.4844(6) 0.262(2) 0.0205(11) Uani 0.5575(17) 1 d PGDU A 2
C7' C 0.6285(10) 0.5292(8) 0.284(3) 0.0220(10) Uani 0.5575(17) 1 d PGDU A 2
C8' C 0.6092(14) 0.5951(7) 0.261(3) 0.0252(14) Uani 0.5575(17) 1 d PGDU A 2
H8' H 0.6695 0.6257 0.2762 0.030 Uiso 0.5575(17) 1 calc PR A 2
C9' C 0.5015(16) 0.6163(6) 0.217(3) 0.0267(18) Uani 0.5575(17) 1 d PGDU A 2
H9' H 0.4883 0.6613 0.2010 0.032 Uiso 0.5575(17) 1 calc PR A 2
C10' C 0.4132(13) 0.5715(8) 0.195(2) 0.0265(16) Uani 0.5575(17) 1 d PGDU A 2
H10' H 0.3396 0.5859 0.1643 0.032 Uiso 0.5575(17) 1 calc PR A 2
C11' C 0.4325(10) 0.5056(7) 0.2176(19) 0.0244(12) Uani 0.5575(17) 1 d PGDU A 2
C12' C 0.7477(13) 0.5069(13) 0.339(2) 0.0269(11) Uani 0.5575(17) 1 d PDU A 2
H12' H 0.7353 0.4712 0.3943 0.032 Uiso 0.5575(17) 1 calc PR A 2
C13' C 0.818(3) 0.478(3) 0.248(3) 0.045(3) Uani 0.5575(17) 1 d PDU A 2
H13D H 0.8940 0.4663 0.2829 0.067 Uiso 0.5575(17) 1 calc PR A 2
H13E H 0.8242 0.5104 0.1874 0.067 Uiso 0.5575(17) 1 calc PR A 2
H13F H 0.7792 0.4389 0.2147 0.067 Uiso 0.5575(17) 1 calc PR A 2
C14' C 0.816(3) 0.561(3) 0.405(5) 0.0322(11) Uani 0.5575(17) 1 d PDU A 2
H14D H 0.7699 0.5803 0.4606 0.048 Uiso 0.5575(17) 1 calc PR A 2
H14E H 0.8360 0.5947 0.3511 0.048 Uiso 0.5575(17) 1 calc PR A 2
H14F H 0.8861 0.5424 0.4441 0.048 Uiso 0.5575(17) 1 calc PR A 2
C15' C 0.3323(8) 0.4572(7) 0.1893(8) 0.0263(15) Uani 0.5575(17) 1 d PDU A 2
H15' H 0.3605 0.4123 0.2105 0.032 Uiso 0.5575(17) 1 calc PR A 2
C16' C 0.2326(11) 0.4725(8) 0.2590(7) 0.0331(14) Uani 0.5575(17) 1 d PDU A 2
H16D H 0.1708 0.4410 0.2399 0.050 Uiso 0.5575(17) 1 calc PR A 2
H16E H 0.2045 0.5168 0.2411 0.050 Uiso 0.5575(17) 1 calc PR A 2
H16F H 0.2586 0.4695 0.3407 0.050 Uiso 0.5575(17) 1 calc PR A 2
C17' C 0.2895(7) 0.4568(5) 0.0609(7) 0.0374(14) Uani 0.5575(17) 1 d PDU A 2
H17D H 0.3531 0.4464 0.0164 0.056 Uiso 0.5575(17) 1 calc PR A 2
H17E H 0.2587 0.5000 0.0385 0.056 Uiso 0.5575(17) 1 calc PR A 2
H17F H 0.2294 0.4238 0.0462 0.056 Uiso 0.5575(17) 1 calc PR A 2
C18' C 0.62925(18) 0.26492(14) 0.56065(17) 0.0174(7) Uani 0.5575(17) 1 d PGDU A 2
C19' C 0.73031(15) 0.27434(10) 0.63080(17) 0.0249(6) Uani 0.5575(17) 1 d PGDU A 2
C20' C 0.7491(2) 0.24098(12) 0.73387(18) 0.0323(7) Uani 0.5575(17) 1 d PGDU A 2
H20' H 0.8182 0.2474 0.7818 0.039 Uiso 0.5575(17) 1 calc PR A 2
C21' C 0.6668(2) 0.19820(13) 0.76679(19) 0.0357(8) Uani 0.5575(17) 1 d PGDU A 2
H21' H 0.6796 0.1754 0.8372 0.043 Uiso 0.5575(17) 1 calc PR A 2
C22' C 0.5657(2) 0.18878(12) 0.6966(2) 0.0311(7) Uani 0.5575(17) 1 d PGDU A 2
H22' H 0.5095 0.1595 0.7191 0.037 Uiso 0.5575(17) 1 calc PR A 2
C23' C 0.54695(18) 0.22214(15) 0.5936(2) 0.0218(7) Uani 0.5575(17) 1 d PGDU A 2
C24' C 0.8218(2) 0.32381(14) 0.5970(3) 0.0302(7) Uani 0.5575(17) 1 d PGDU A 2
H24' H 0.7800 0.3626 0.5621 0.036 Uiso 0.5575(17) 1 calc PR A 2
C25' C 0.8936(4) 0.2953(3) 0.5063(4) 0.0418(9) Uani 0.5575(17) 1 d PDU A 2
H25D H 0.8427 0.2796 0.4409 0.063 Uiso 0.5575(17) 1 calc PR A 2
H25E H 0.9398 0.2588 0.5395 0.063 Uiso 0.5575(17) 1 calc PR A 2
H25F H 0.9440 0.3292 0.4810 0.063 Uiso 0.5575(17) 1 calc PR A 2
C26' C 0.9018(4) 0.3482(3) 0.6978(5) 0.0416(9) Uani 0.5575(17) 1 d PDU A 2
H26D H 0.8568 0.3667 0.7556 0.062 Uiso 0.5575(17) 1 calc PR A 2
H26E H 0.9522 0.3820 0.6718 0.062 Uiso 0.5575(17) 1 calc PR A 2
H26F H 0.9479 0.3118 0.7310 0.062 Uiso 0.5575(17) 1 calc PR A 2
C27' C 0.4342(4) 0.2098(3) 0.5172(5) 0.0245(8) Uani 0.5575(17) 1 d PDU A 2
H27' H 0.4388 0.2331 0.4432 0.029 Uiso 0.5575(17) 1 calc PR A 2
C28' C 0.4143(5) 0.1365(3) 0.4907(6) 0.0390(12) Uani 0.5575(17) 1 d PDU A 2
H28D H 0.4797 0.1189 0.4554 0.059 Uiso 0.5575(17) 1 calc PR A 2
H28E H 0.3447 0.1312 0.4382 0.059 Uiso 0.5575(17) 1 calc PR A 2
H28F H 0.4060 0.1129 0.5618 0.059 Uiso 0.5575(17) 1 calc PR A 2
C29' C 0.3320(4) 0.2374(3) 0.5726(5) 0.0371(9) Uani 0.5575(17) 1 d PDU A 2
H29D H 0.3450 0.2838 0.5901 0.056 Uiso 0.5575(17) 1 calc PR A 2
H29E H 0.3231 0.2134 0.6432 0.056 Uiso 0.5575(17) 1 calc PR A 2
H29F H 0.2625 0.2325 0.5198 0.056 Uiso 0.5575(17) 1 calc PR A 2

loop_
_atom_site_aniso_label
_atom_site_aniso_U_11
_atom_site_aniso_U_22
_atom_site_aniso_U_33
_atom_site_aniso_U_23
_atom_site_aniso_U_13
_atom_site_aniso_U_12
Pb1 0.01189(15) 0.0146(2) 0.0087(2) 0.00051(16) -0.00207(12) 0.00407(15)
F1 0.0246(7) 0.041(6) 0.0294(9) 0.005(5) 0.0023(6) 0.010(2)
N2 0.0163(9) 0.0177(8) 0.015(2) -0.0003(19) 0.004(3) 0.0004(6)
C3 0.0144(9) 0.0198(12) 0.020(3) -0.004(2) 0.004(4) -0.0002(10)
C5 0.020(3) 0.026(2) 0.024(3) -0.0043(19) 0.0099(16) 0.0065(19)
C2 0.020(5) 0.0241(12) 0.016(3) -0.0059(18) 0.001(3) 0.0003(15)
C1 0.013(5) 0.0259(12) 0.017(2) -0.0011(12) 0.002(2) -0.001(2)
C4 0.029(4) 0.033(2) 0.0169(18) -0.0013(14) 0.005(3) 0.006(3)
N1 0.032(5) 0.0191(9) 0.0172(14) 0.0024(9) 0.0065(18) -0.0003(11)
C6 0.028(3) 0.0210(11) 0.0128(9) 0.0021(9) 0.006(2) -0.0007(14)
C7 0.026(2) 0.0231(12) 0.0185(9) 0.0015(10) 0.009(3) -0.0007(16)
C8 0.030(3) 0.0237(12) 0.0234(14) 0.0040(12) 0.009(3) -0.0045(17)
C9 0.038(4) 0.0215(12) 0.021(2) 0.0054(15) 0.005(3) -0.0014(16)
C10 0.033(3) 0.0252(15) 0.020(2) 0.0061(15) -0.002(3) -0.0014(17)
C11 0.033(3) 0.0237(13) 0.0160(14) 0.0035(11) -0.001(2) -0.0031(17)
C12 0.028(3) 0.0278(11) 0.026(3) 0.0028(18) 0.008(2) 0.000(2)
C13 0.030(7) 0.063(3) 0.043(7) -0.017(6) 0.009(5) 0.005(6)
C14 0.029(3) 0.036(3) 0.031(6) 0.002(2) 0.003(2) -0.002(2)
C15 0.031(3) 0.022(2) 0.025(3) 0.002(2) -0.003(2) -0.003(3)
C16 0.0322(17) 0.029(3) 0.037(5) 0.004(4) 0.002(3) -0.0035(16)
C17 0.044(4) 0.036(3) 0.030(3) -0.002(2) -0.010(2) -0.002(3)
C18 0.0170(16) 0.0183(10) 0.0176(14) -0.0008(10) 0.0048(13) 0.0052(11)
C19 0.0243(16) 0.0232(13) 0.0262(17) 0.0017(12) -0.0013(10) 0.0022(12)
C20 0.0357(19) 0.0315(18) 0.0270(17) 0.0021(14) -0.0098(12) 0.0066(15)
C21 0.053(2) 0.0277(17) 0.0246(16) 0.0076(13) -0.0046(15) 0.0065(17)
C22 0.045(2) 0.0216(15) 0.0268(14) 0.0065(12) 0.0073(17) -0.0008(16)
C23 0.025(2) 0.0186(12) 0.0225(11) 0.0005(9) 0.0048(14) 0.0016(15)
C24 0.0182(14) 0.0340(16) 0.0369(17) 0.0047(15) -0.0050(13) -0.0014(12)
C25 0.0228(15) 0.061(2) 0.0414(19) -0.0007(18) 0.0010(16) 0.000(2)
C26 0.0259(16) 0.040(2) 0.057(2) -0.0102(17) -0.0064(16) -0.0027(14)
C27 0.024(3) 0.0231(13) 0.026(3) 0.0021(17) 0.0036(16) -0.0027(19)
C28 0.044(4) 0.0276(15) 0.046(4) -0.007(2) 0.007(2) -0.010(2)
C29 0.028(2) 0.0380(19) 0.047(3) -0.002(2) 0.0125(17) -0.004(2)
Pb1' 0.0553(4) 0.0245(3) 0.0256(3) 0.0063(2) 0.0192(2) 0.0100(2)
F1' 0.0246(7) 0.041(6) 0.0294(9) 0.005(5) 0.0023(6) 0.010(2)
N2' 0.0163(9) 0.0177(8) 0.015(2) -0.0003(19) 0.004(3) 0.0004(6)
C3' 0.0144(9) 0.0198(12) 0.020(3) -0.004(2) 0.004(4) -0.0002(10)
C5' 0.020(3) 0.026(2) 0.024(3) -0.0043(19) 0.0099(16) 0.0065(19)
C2' 0.020(5) 0.0241(12) 0.016(3) -0.0059(18) 0.001(3) 0.0003(15)
C1' 0.013(5) 0.0259(12) 0.017(2) -0.0011(12) 0.002(2) -0.001(2)
C4' 0.029(4) 0.033(2) 0.0169(18) -0.0013(14) 0.005(3) 0.006(3)
N1' 0.032(5) 0.0191(9) 0.0172(14) 0.0024(9) 0.0065(18) -0.0003(11)
C6' 0.028(3) 0.0210(11) 0.0128(9) 0.0021(9) 0.006(2) -0.0007(14)
C7' 0.026(2) 0.0231(12) 0.0185(9) 0.0015(10) 0.009(3) -0.0007(16)
C8' 0.030(3) 0.0237(12) 0.0234(14) 0.0040(12) 0.009(3) -0.0045(17)
C9' 0.038(4) 0.0215(12) 0.021(2) 0.0054(15) 0.005(3) -0.0014(16)
C10' 0.033(3) 0.0252(15) 0.020(2) 0.0061(15) -0.002(3) -0.0014(17)
C11' 0.033(3) 0.0237(13) 0.0160(14) 0.0035(11) -0.001(2) -0.0031(17)
C12' 0.028(3) 0.0278(11) 0.026(3) 0.0028(18) 0.008(2) 0.000(2)
C13' 0.030(7) 0.063(3) 0.043(7) -0.017(6) 0.009(5) 0.005(6)
C14' 0.029(3) 0.036(3) 0.031(6) 0.002(2) 0.003(2) -0.002(2)
C15' 0.031(3) 0.022(2) 0.025(3) 0.002(2) -0.003(2) -0.003(3)
C16' 0.0322(17) 0.029(3) 0.037(5) 0.004(4) 0.002(3) -0.0035(16)
C17' 0.044(4) 0.036(3) 0.030(3) -0.002(2) -0.010(2) -0.002(3)
C18' 0.0170(16) 0.0183(10) 0.0176(14) -0.0008(10) 0.0048(13) 0.0052(11)
C19' 0.0243(16) 0.0232(13) 0.0262(17) 0.0017(12) -0.0013(10) 0.0022(12)
C20' 0.0357(19) 0.0315(18) 0.0270(17) 0.0021(14) -0.0098(12) 0.0066(15)
C21' 0.053(2) 0.0277(17) 0.0246(16) 0.0076(13) -0.0046(15) 0.0065(17)
C22' 0.045(2) 0.0216(15) 0.0268(14) 0.0065(12) 0.0073(17) -0.0008(16)
C23' 0.025(2) 0.0186(12) 0.0225(11) 0.0005(9) 0.0048(14) 0.0016(15)
C24' 0.0182(14) 0.0340(16) 0.0369(17) 0.0047(15) -0.0050(13) -0.0014(12)
C25' 0.0228(15) 0.061(2) 0.0414(19) -0.0007(18) 0.0010(16) 0.000(2)
C26' 0.0259(16) 0.040(2) 0.057(2) -0.0102(17) -0.0064(16) -0.0027(14)
C27' 0.024(3) 0.0231(13) 0.026(3) 0.0021(17) 0.0036(16) -0.0027(19)
C28' 0.044(4) 0.0276(15) 0.046(4) -0.007(2) 0.007(2) -0.010(2)
C29' 0.028(2) 0.0380(19) 0.047(3) -0.002(2) 0.0125(17) -0.004(2)

loop_
_atom_type_symbol
_atom_type_description
_atom_type_scat_dispersion_real
_atom_type_scat_dispersion_imag
_atom_type_scat_source
C C 0.0033 0.0016 'International Tables Vol C Tables 4.2.6.8 and 6.1.1.4'
H H 0.0000 0.0000 'International Tables Vol C Tables 4.2.6.8 and 6.1.1.4'
N N 0.0061 0.0033 'International Tables Vol C Tables 4.2.6.8 and 6.1.1.4'
F F 0.0171 0.0103 'International Tables Vol C Tables 4.2.6.8 and 6.1.1.4'
Pb Pb -3.3944 10.1111 'International Tables Vol C Tables 4.2.6.8 and 6.1.1.4'

loop_
_geom_angle_atom_site_label_1
_geom_angle_atom_site_label_2
_geom_angle_atom_site_label_3
_geom_angle
_geom_angle_site_symmetry_1
_geom_angle_site_symmetry_3
_geom_angle_publ_flag
F1 Pb1 N2 92.9(9) . . ?
F1 Pb1 N1 86.2(15) . . ?
N2 Pb1 N1 80.1(4) . . ?
C3 N2 C18 120.8(11) . . ?
C3 N2 Pb1 129.3(7) . . ?
C18 N2 Pb1 109.6(7) . . ?
N2 C3 C2 125.3(11) . . ?
N2 C3 C5 118.0(9) . . ?
C2 C3 C5 116.6(9) . . ?
C3 C5 H5A 109.5 . . ?
C3 C5 H5B 109.5 . . ?
H5A C5 H5B 109.5 . . ?
C3 C5 H5C 109.5 . . ?
H5A C5 H5C 109.5 . . ?
H5B C5 H5C 109.5 . . ?
C3 C2 C1 129.4(11) . . ?
C3 C2 H2 115.3 . . ?
C1 C2 H2 115.3 . . ?
N1 C1 C2 125.5(11) . . ?
N1 C1 C4 119.5(11) . . ?
C2 C1 C4 114.7(10) . . ?
C1 C4 H4A 109.5 . . ?
C1 C4 H4B 109.5 . . ?
H4A C4 H4B 109.5 . . ?
C1 C4 H4C 109.5 . . ?
H4A C4 H4C 109.5 . . ?
H4B C4 H4C 109.5 . . ?
C1 N1 C6 122.6(15) . . ?
C1 N1 Pb1 127.6(11) . . ?
C6 N1 Pb1 109.4(15) . . ?
C7 C6 C11 120.0 . . ?
C7 C6 N1 118.6(12) . . ?
C11 C6 N1 121.4(12) . . ?
C8 C7 C6 120.0 . . ?
C8 C7 C12 119.6(10) . . ?
C6 C7 C12 120.4(10) . . ?
C7 C8 C9 120.0 . . ?
C7 C8 H8 120.0 . . ?
C9 C8 H8 120.0 . . ?
C8 C9 C10 120.0 . . ?
C8 C9 H9 120.0 . . ?
C10 C9 H9 120.0 . . ?
C11 C10 C9 120.0 . . ?
C11 C10 H10 120.0 . . ?
C9 C10 H10 120.0 . . ?
C10 C11 C6 120.0 . . ?
C10 C11 C15 116.8(10) . . ?
C6 C11 C15 122.9(10) . . ?
C14 C12 C13 109.3(16) . . ?
C14 C12 C7 114.5(15) . . ?
C13 C12 C7 112.8(15) . . ?
C14 C12 H12 106.5 . . ?
C13 C12 H12 106.6 . . ?
C7 C12 H12 106.5 . . ?
C12 C13 H13A 109.4 . . ?
C12 C13 H13B 109.5 . . ?
H13A C13 H13B 109.5 . . ?
C12 C13 H13C 109.5 . . ?
H13A C13 H13C 109.5 . . ?
H13B C13 H13C 109.5 . . ?
C12 C14 H14A 109.5 . . ?
C12 C14 H14B 109.4 . . ?
H14A C14 H14B 109.5 . . ?
C12 C14 H14C 109.5 . . ?
H14A C14 H14C 109.5 . . ?
H14B C14 H14C 109.5 . . ?
C16 C15 C17 110.9(9) . . ?
C16 C15 C11 111.9(12) . . ?
C17 C15 C11 111.0(12) . . ?
C16 C15 H15 107.6 . . ?
C17 C15 H15 107.6 . . ?
C11 C15 H15 107.6 . . ?
C15 C16 H16A 109.4 . . ?
C15 C16 H16B 109.5 . . ?
H16A C16 H16B 109.5 . . ?
C15 C16 H16C 109.5 . . ?
H16A C16 H16C 109.5 . . ?
H16B C16 H16C 109.5 . . ?
C15 C17 H17A 109.5 . . ?
C15 C17 H17B 109.5 . . ?
H17A C17 H17B 109.5 . . ?
C15 C17 H17C 109.5 . . ?
H17A C17 H17C 109.5 . . ?
H17B C17 H17C 109.5 . . ?
C19 C18 C23 120.0 . . ?
C19 C18 N2 119.0(10) . . ?
C23 C18 N2 120.8(10) . . ?
C20 C19 C18 120.0 . . ?
C20 C19 C24 118.7 . . ?
C18 C19 C24 121.2 . . ?
C21 C20 C19 120.0 . . ?
C21 C20 H20 120.0 . . ?
C19 C20 H20 120.0 . . ?
C20 C21 C22 120.0 . . ?
C20 C21 H21 120.0 . . ?
C22 C21 H21 120.0 . . ?
C23 C22 C21 120.0 . . ?
C23 C22 H22 120.0 . . ?
C21 C22 H22 120.0 . . ?
C22 C23 C18 120.0 . . ?
C22 C23 C27 118.0(3) . . ?
C18 C23 C27 121.9(3) . . ?
C26 C24 C25 110.5(4) . . ?
C26 C24 C19 111.4(3) . . ?
C25 C24 C19 113.4(3) . . ?
C26 C24 H24 107.1 . . ?
C25 C24 H24 107.1 . . ?
C19 C24 H24 107.1 . . ?
C24 C25 H25A 109.5 . . ?
C24 C25 H25B 109.5 . . ?
H25A C25 H25B 109.5 . . ?
C24 C25 H25C 109.5 . . ?
H25A C25 H25C 109.5 . . ?
H25B C25 H25C 109.5 . . ?
C24 C26 H26A 109.5 . . ?
C24 C26 H26B 109.5 . . ?
H26A C26 H26B 109.5 . . ?
C24 C26 H26C 109.5 . . ?
H26A C26 H26C 109.5 . . ?
H26B C26 H26C 109.5 . . ?
C29 C27 C28 110.1(7) . . ?
C29 C27 C23 112.7(5) . . ?
C28 C27 C23 112.4(5) . . ?
C29 C27 H27 107.1 . . ?
C28 C27 H27 107.1 . . ?
C23 C27 H27 107.1 . . ?
C27 C28 H28A 109.5 . . ?
C27 C28 H28B 109.5 . . ?
H28A C28 H28B 109.5 . . ?
C27 C28 H28C 109.5 . . ?
H28A C28 H28C 109.5 . . ?
H28B C28 H28C 109.5 . . ?
C27 C29 H29A 109.5 . . ?
C27 C29 H29B 109.5 . . ?
H29A C29 H29B 109.5 . . ?
C27 C29 H29C 109.5 . . ?
H29A C29 H29C 109.5 . . ?
H29B C29 H29C 109.5 . . ?
F1' Pb1' N2' 88.3(7) . . ?
F1' Pb1' N1' 93.1(11) . . ?
N2' Pb1' N1' 84.2(4) . . ?
C3' N2' C18' 119.9(8) . . ?
C3' N2' Pb1' 125.7(5) . . ?
C18' N2' Pb1' 113.8(5) . . ?
N2' C3' C2' 125.4(8) . . ?
N2' C3' C5' 119.7(7) . . ?
C2' C3' C5' 114.9(7) . . ?
C3' C5' H5'1 109.5 . . ?
C3' C5' H5'2 109.5 . . ?
H5'1 C5' H5'2 109.5 . . ?
C3' C5' H5'3 109.5 . . ?
H5'1 C5' H5'3 109.5 . . ?
H5'2 C5' H5'3 109.5 . . ?
C1' C2' C3' 131.7(9) . . ?
C1' C2' H2' 114.1 . . ?
C3' C2' H2' 114.1 . . ?
N1' C1' C2' 123.7(9) . . ?
N1' C1' C4' 120.5(8) . . ?
C2' C1' C4' 115.7(8) . . ?
C1' C4' H4'1 109.5 . . ?
C1' C4' H4'2 109.5 . . ?
H4'1 C4' H4'2 109.5 . . ?
C1' C4' H4'3 109.5 . . ?
H4'1 C4' H4'3 109.5 . . ?
H4'2 C4' H4'3 109.5 . . ?
C1' N1' C6' 121.2(12) . . ?
C1' N1' Pb1' 126.8(8) . . ?
C6' N1' Pb1' 111.9(12) . . ?
C7' C6' C11' 120.0 . . ?
C7' C6' N1' 118.9(9) . . ?
C11' C6' N1' 120.8(9) . . ?
C6' C7' C8' 120.0 . . ?
C6' C7' C12' 120.6(8) . . ?
C8' C7' C12' 119.3(8) . . ?
C7' C8' C9' 120.0 . . ?
C7' C8' H8' 120.0 . . ?
C9' C8' H8' 120.0 . . ?
C10' C9' C8' 120.0 . . ?
C10' C9' H9' 120.0 . . ?
C8' C9' H9' 120.0 . . ?
C11' C10' C9' 120.0 . . ?
C11' C10' H10' 120.0 . . ?
C9' C10' H10' 120.0 . . ?
C10' C11' C6' 120.0 . . ?
C10' C11' C15' 118.2(8) . . ?
C6' C11' C15' 121.8(8) . . ?
C14' C12' C13' 109.9(12) . . ?
C14' C12' C7' 113.8(13) . . ?
C13' C12' C7' 110.5(11) . . ?
C14' C12' H12' 107.5 . . ?
C13' C12' H12' 107.4 . . ?
C7' C12' H12' 107.5 . . ?
C12' C13' H13D 109.5 . . ?
C12' C13' H13E 109.4 . . ?
H13D C13' H13E 109.5 . . ?
C12' C13' H13F 109.5 . . ?
H13D C13' H13F 109.5 . . ?
H13E C13' H13F 109.5 . . ?
C12' C14' H14D 109.5 . . ?
C12' C14' H14E 109.5 . . ?
H14D C14' H14E 109.5 . . ?
C12' C14' H14F 109.4 . . ?
H14D C14' H14F 109.5 . . ?
H14E C14' H14F 109.5 . . ?
C16' C15' C17' 109.6(7) . . ?
C16' C15' C11' 111.2(9) . . ?
C17' C15' C11' 112.3(10) . . ?
C16' C15' H15' 107.9 . . ?
C17' C15' H15' 107.9 . . ?
C11' C15' H15' 107.9 . . ?
C15' C16' H16D 109.5 . . ?
C15' C16' H16E 109.5 . . ?
H16D C16' H16E 109.5 . . ?
C15' C16' H16F 109.5 . . ?
H16D C16' H16F 109.5 . . ?
H16E C16' H16F 109.5 . . ?
C15' C17' H17D 109.5 . . ?
C15' C17' H17E 109.5 . . ?
H17D C17' H17E 109.5 . . ?
C15' C17' H17F 109.4 . . ?
H17D C17' H17F 109.5 . . ?
H17E C17' H17F 109.5 . . ?
C19' C18' C23' 120.0 . . ?
C19' C18' N2' 118.9(8) . . ?
C23' C18' N2' 121.0(8) . . ?
C20' C19' C18' 120.0 . . ?
C20' C19' C24' 119.3 . . ?
C18' C19' C24' 120.6 . . ?
C19' C20' C21' 120.0 . . ?
C19' C20' H20' 120.0 . . ?
C21' C20' H20' 120.0 . . ?
C22' C21' C20' 120.0 . . ?
C22' C21' H21' 120.0 . . ?
C20' C21' H21' 120.0 . . ?
C21' C22' C23' 120.0 . . ?
C21' C22' H22' 120.0 . . ?
C23' C22' H22' 120.0 . . ?
C22' C23' C18' 120.0 . . ?
C22' C23' C27' 118.5(3) . . ?
C18' C23' C27' 121.5(3) . . ?
C26' C24' C25' 109.0(3) . . ?
C26' C24' C19' 113.7(2) . . ?
C25' C24' C19' 111.9(3) . . ?
C26' C24' H24' 107.3 . . ?
C25' C24' H24' 107.3 . . ?
C19' C24' H24' 107.3 . . ?
C24' C25' H25D 109.5 . . ?
C24' C25' H25E 109.5 . . ?
H25D C25' H25E 109.5 . . ?
C24' C25' H25F 109.5 . . ?
H25D C25' H25F 109.5 . . ?
H25E C25' H25F 109.5 . . ?
C24' C26' H26D 109.5 . . ?
C24' C26' H26E 109.5 . . ?
H26D C26' H26E 109.5 . . ?
C24' C26' H26F 109.5 . . ?
H26D C26' H26F 109.5 . . ?
H26E C26' H26F 109.5 . . ?
C29' C27' C28' 109.5(5) . . ?
C29' C27' C23' 110.9(4) . . ?
C28' C27' C23' 112.3(4) . . ?
C29' C27' H27' 108.0 . . ?
C28' C27' H27' 108.0 . . ?
C23' C27' H27' 108.0 . . ?
C27' C28' H28D 109.5 . . ?
C27' C28' H28E 109.5 . . ?
H28D C28' H28E 109.5 . . ?
C27' C28' H28F 109.5 . . ?
H28D C28' H28F 109.5 . . ?
H28E C28' H28F 109.5 . . ?
C27' C29' H29D 109.5 . . ?
C27' C29' H29E 109.5 . . ?
H29D C29' H29E 109.5 . . ?
C27' C29' H29F 109.5 . . ?
H29D C29' H29F 109.5 . . ?
H29E C29' H29F 109.5 . . ?

loop_
_geom_bond_atom_site_label_1
_geom_bond_atom_site_label_2
_geom_bond_distance
_geom_bond_site_symmetry_2
_geom_bond_publ_flag
Pb1 F1 2.085(11) . ?
Pb1 N2 2.332(14) . ?
Pb1 N1 2.352(18) . ?
N2 C3 1.324(9) . ?
N2 C18 1.427(9) . ?
C3 C2 1.398(9) . ?
C3 C5 1.516(10) . ?
C5 H5A 0.9800 . ?
C5 H5B 0.9800 . ?
C5 H5C 0.9800 . ?
C2 C1 1.405(10) . ?
C2 H2 0.9500 . ?
C1 N1 1.326(10) . ?
C1 C4 1.512(10) . ?
C4 H4A 0.9800 . ?
C4 H4B 0.9800 . ?
C4 H4C 0.9800 . ?
N1 C6 1.430(9) . ?
C6 C7 1.3900 . ?
C6 C11 1.3900 . ?
C7 C8 1.3900 . ?
C7 C12 1.548(9) . ?
C8 C9 1.3900 . ?
C8 H8 0.9500 . ?
C9 C10 1.3900 . ?
C9 H9 0.9500 . ?
C10 C11 1.3900 . ?
C10 H10 0.9500 . ?
C11 C15 1.551(9) . ?
C12 C14 1.532(11) . ?
C12 C13 1.533(11) . ?
C12 H12 1.0000 . ?
C13 H13A 0.9800 . ?
C13 H13B 0.9800 . ?
C13 H13C 0.9800 . ?
C14 H14A 0.9800 . ?
C14 H14B 0.9800 . ?
C14 H14C 0.9800 . ?
C15 C16 1.522(10) . ?
C15 C17 1.542(11) . ?
C15 H15 1.0000 . ?
C16 H16A 0.9800 . ?
C16 H16B 0.9800 . ?
C16 H16C 0.9800 . ?
C17 H17A 0.9800 . ?
C17 H17B 0.9800 . ?
C17 H17C 0.9800 . ?
C18 C19 1.3900 . ?
C18 C23 1.3900 . ?
C19 C20 1.3900 . ?
C19 C24 1.5515 . ?
C20 C21 1.3900 . ?
C20 H20 0.9500 . ?
C21 C22 1.3900 . ?
C21 H21 0.9500 . ?
C22 C23 1.3900 . ?
C22 H22 0.9500 . ?
C23 C27 1.549(6) . ?
C24 C26 1.512(7) . ?
C24 C25 1.538(7) . ?
C24 H24 1.0000 . ?
C25 H25A 0.9800 . ?
C25 H25B 0.9800 . ?
C25 H25C 0.9800 . ?
C26 H26A 0.9800 . ?
C26 H26B 0.9800 . ?
C26 H26C 0.9800 . ?
C27 C29 1.525(9) . ?
C27 C28 1.529(9) . ?
C27 H27 1.0000 . ?
C28 H28A 0.9800 . ?
C28 H28B 0.9800 . ?
C28 H28C 0.9800 . ?
C29 H29A 0.9800 . ?
C29 H29B 0.9800 . ?
C29 H29C 0.9800 . ?
Pb1' F1' 2.089(8) . ?
Pb1' N2' 2.263(11) . ?
Pb1' N1' 2.282(15) . ?
N2' C3' 1.327(7) . ?
N2' C18' 1.435(7) . ?
C3' C2' 1.406(8) . ?
C3' C5' 1.517(8) . ?
C5' H5'1 0.9800 . ?
C5' H5'2 0.9800 . ?
C5' H5'3 0.9800 . ?
C2' C1' 1.403(8) . ?
C2' H2' 0.9500 . ?
C1' N1' 1.328(8) . ?
C1' C4' 1.517(8) . ?
C4' H4'1 0.9800 . ?
C4' H4'2 0.9800 . ?
C4' H4'3 0.9800 . ?
N1' C6' 1.434(7) . ?
C6' C7' 1.3900 . ?
C6' C11' 1.3900 . ?
C7' C8' 1.3900 . ?
C7' C12' 1.551(8) . ?
C8' C9' 1.3900 . ?
C8' H8' 0.9500 . ?
C9' C10' 1.3900 . ?
C9' H9' 0.9500 . ?
C10' C11' 1.3900 . ?
C10' H10' 0.9500 . ?
C11' C15' 1.549(7) . ?
C12' C14' 1.531(9) . ?
C12' C13' 1.535(9) . ?
C12' H12' 1.0000 . ?
C13' H13D 0.9800 . ?
C13' H13E 0.9800 . ?
C13' H13F 0.9800 . ?
C14' H14D 0.9800 . ?
C14' H14E 0.9800 . ?
C14' H14F 0.9800 . ?
C15' C16' 1.533(8) . ?
C15' C17' 1.543(8) . ?
C15' H15' 1.0000 . ?
C16' H16D 0.9800 . ?
C16' H16E 0.9800 . ?
C16' H16F 0.9800 . ?
C17' H17D 0.9800 . ?
C17' H17E 0.9800 . ?
C17' H17F 0.9800 . ?
C18' C19' 1.3900 . ?
C18' C23' 1.3900 . ?
C19' C20' 1.3900 . ?
C19' C24' 1.5594 . ?
C20' C21' 1.3900 . ?
C20' H20' 0.9500 . ?
C21' C22' 1.3900 . ?
C21' H21' 0.9500 . ?
C22' C23' 1.3900 . ?
C22' H22' 0.9500 . ?
C23' C27' 1.545(5) . ?
C24' C26' 1.522(5) . ?
C24' C25' 1.543(6) . ?
C24' H24' 1.0000 . ?
C25' H25D 0.9800 . ?
C25' H25E 0.9800 . ?
C25' H25F 0.9800 . ?
C26' H26D 0.9800 . ?
C26' H26E 0.9800 . ?
C26' H26F 0.9800 . ?
C27' C29' 1.534(7) . ?
C27' C28' 1.545(7) . ?
C27' H27' 1.0000 . ?
C28' H28D 0.9800 . ?
C28' H28E 0.9800 . ?
C28' H28F 0.9800 . ?
C29' H29D 0.9800 . ?
C29' H29E 0.9800 . ?
C29' H29F 0.9800 . ?

loop_
_geom_torsion_atom_site_label_1
_geom_torsion_atom_site_label_2
_geom_torsion_atom_site_label_3
_geom_torsion_atom_site_label_4
_geom_torsion
_geom_torsion_site_symmetry_1
_geom_torsion_site_symmetry_2
_geom_torsion_site_symmetry_3
_geom_torsion_site_symmetry_4
_geom_torsion_publ_flag
F1 Pb1 N2 C3 77(3) . . . . ?
N1 Pb1 N2 C3 -9(3) . . . . ?
F1 Pb1 N2 C18 -110.4(16) . . . . ?
N1 Pb1 N2 C18 164.0(16) . . . . ?
C18 N2 C3 C2 -174(2) . . . . ?
Pb1 N2 C3 C2 -1(5) . . . . ?
C18 N2 C3 C5 4(4) . . . . ?
Pb1 N2 C3 C5 176.7(15) . . . . ?
N2 C3 C2 C1 11(5) . . . . ?
C5 C3 C2 C1 -167(2) . . . . ?
C3 C2 C1 N1 -2(4) . . . . ?
C3 C2 C1 C4 172(2) . . . . ?
C2 C1 N1 C6 172(2) . . . . ?
C4 C1 N1 C6 -1(4) . . . . ?
C2 C1 N1 Pb1 -16(4) . . . . ?
C4 C1 N1 Pb1 171.1(17) . . . . ?
F1 Pb1 N1 C1 -76(3) . . . . ?
N2 Pb1 N1 C1 17(3) . . . . ?
F1 Pb1 N1 C6 96.2(18) . . . . ?
N2 Pb1 N1 C6 -170.2(19) . . . . ?
C1 N1 C6 C7 -105(3) . . . . ?
Pb1 N1 C6 C7 81(2) . . . . ?
C1 N1 C6 C11 77(4) . . . . ?
Pb1 N1 C6 C11 -96(2) . . . . ?
C11 C6 C7 C8 0.0 . . . . ?
N1 C6 C7 C8 -178(3) . . . . ?
C11 C6 C7 C12 -179(3) . . . . ?
N1 C6 C7 C12 4(3) . . . . ?
C6 C7 C8 C9 0.0 . . . . ?
C12 C7 C8 C9 179(3) . . . . ?
C7 C8 C9 C10 0.0 . . . . ?
C8 C9 C10 C11 0.0 . . . . ?
C9 C10 C11 C6 0.0 . . . . ?
C9 C10 C11 C15 174(2) . . . . ?
C7 C6 C11 C10 0.0 . . . . ?
N1 C6 C11 C10 178(3) . . . . ?
C7 C6 C11 C15 -174(2) . . . . ?
N1 C6 C11 C15 4(3) . . . . ?
C8 C7 C12 C14 27(4) . . . . ?
C6 C7 C12 C14 -155(4) . . . . ?
C8 C7 C12 C13 -99(4) . . . . ?
C6 C7 C12 C13 80(4) . . . . ?
C10 C11 C15 C16 -64(2) . . . . ?
C6 C11 C15 C16 110(2) . . . . ?
C10 C11 C15 C17 60.5(19) . . . . ?
C6 C11 C15 C17 -125.5(18) . . . . ?
C3 N2 C18 C19 89(2) . . . . ?
Pb1 N2 C18 C19 -84.9(11) . . . . ?
C3 N2 C18 C23 -97(2) . . . . ?
Pb1 N2 C18 C23 89.3(11) . . . . ?
C23 C18 C19 C20 0.0 . . . . ?
N2 C18 C19 C20 174.3(7) . . . . ?
C23 C18 C19 C24 -179.5 . . . . ?
N2 C18 C19 C24 -5.2(7) . . . . ?
C18 C19 C20 C21 0.0 . . . . ?
C24 C19 C20 C21 179.5 . . . . ?
C19 C20 C21 C22 0.0 . . . . ?
C20 C21 C22 C23 0.0 . . . . ?
C21 C22 C23 C18 0.0 . . . . ?
C21 C22 C23 C27 176.0(5) . . . . ?
C19 C18 C23 C22 0.0 . . . . ?
N2 C18 C23 C22 -174.2(7) . . . . ?
C19 C18 C23 C27 -175.8(5) . . . . ?
N2 C18 C23 C27 10.0(8) . . . . ?
C20 C19 C24 C26 -70.5(4) . . . . ?
C18 C19 C24 C26 109.1(4) . . . . ?
C20 C19 C24 C25 54.9(4) . . . . ?
C18 C19 C24 C25 -125.5(4) . . . . ?
C22 C23 C27 C29 66.9(7) . . . . ?
C18 C23 C27 C29 -117.3(5) . . . . ?
C22 C23 C27 C28 -58.3(7) . . . . ?
C18 C23 C27 C28 117.5(6) . . . . ?
F1' Pb1' N2' C3' 78(2) . . . . ?
N1' Pb1' N2' C3' -15(2) . . . . ?
F1' Pb1' N2' C18' -93.3(13) . . . . ?
N1' Pb1' N2' C18' 173.4(13) . . . . ?
C18' N2' C3' C2' -178.9(18) . . . . ?
Pb1' N2' C3' C2' 10(3) . . . . ?
C18' N2' C3' C5' 1(3) . . . . ?
Pb1' N2' C3' C5' -170.0(12) . . . . ?
N2' C3' C2' C1' 4(4) . . . . ?
C5' C3' C2' C1' -175.5(17) . . . . ?
C3' C2' C1' N1' -6(3) . . . . ?
C3' C2' C1' C4' 177.7(19) . . . . ?
C2' C1' N1' C6' 176.5(15) . . . . ?
C4' C1' N1' C6' -7(3) . . . . ?
C2' C1' N1' Pb1' -8(3) . . . . ?
C4' C1' N1' Pb1' 168.7(13) . . . . ?
F1' Pb1' N1' C1' -74(2) . . . . ?
N2' Pb1' N1' C1' 14(2) . . . . ?
F1' Pb1' N1' C6' 102.3(14) . . . . ?
N2' Pb1' N1' C6' -169.7(15) . . . . ?
C1' N1' C6' C7' -99(2) . . . . ?
Pb1' N1' C6' C7' 84.3(18) . . . . ?
C1' N1' C6' C11' 86(3) . . . . ?
Pb1' N1' C6' C11' -89.9(18) . . . . ?
C11' C6' C7' C8' 0.0 . . . . ?
N1' C6' C7' C8' -174(2) . . . . ?
C11' C6' C7' C12' 177(2) . . . . ?
N1' C6' C7' C12' 3(2) . . . . ?
C6' C7' C8' C9' 0.0 . . . . ?
C12' C7' C8' C9' -177(2) . . . . ?
C7' C8' C9' C10' 0.0 . . . . ?
C8' C9' C10' C11' 0.0 . . . . ?
C9' C10' C11' C6' 0.0 . . . . ?
C9' C10' C11' C15' -178.6(17) . . . . ?
C7' C6' C11' C10' 0.0 . . . . ?
N1' C6' C11' C10' 174(2) . . . . ?
C7' C6' C11' C15' 178.5(18) . . . . ?
N1' C6' C11' C15' -7(2) . . . . ?
C6' C7' C12' C14' -154(3) . . . . ?
C8' C7' C12' C14' 23(3) . . . . ?
C6' C7' C12' C13' 82(3) . . . . ?
C8' C7' C12' C13' -101(3) . . . . ?
C10' C11' C15' C16' -62.0(15) . . . . ?
C6' C11' C15' C16' 119.4(15) . . . . ?
C10' C11' C15' C17' 61.1(15) . . . . ?
C6' C11' C15' C17' -117.4(14) . . . . ?
C3' N2' C18' C19' 102.4(18) . . . . ?
Pb1' N2' C18' C19' -85.7(10) . . . . ?
C3' N2' C18' C23' -81.0(19) . . . . ?
Pb1' N2' C18' C23' 90.9(9) . . . . ?
C23' C18' C19' C20' 0.0 . . . . ?
N2' C18' C19' C20' 176.7(6) . . . . ?
C23' C18' C19' C24' -178.0 . . . . ?
N2' C18' C19' C24' -1.4(6) . . . . ?
C18' C19' C20' C21' 0.0 . . . . ?
C24' C19' C20' C21' 178.1 . . . . ?
C19' C20' C21' C22' 0.0 . . . . ?
C20' C21' C22' C23' 0.0 . . . . ?
C21' C22' C23' C18' 0.0 . . . . ?
C21' C22' C23' C27' 179.3(4) . . . . ?
C19' C18' C23' C22' 0.0 . . . . ?
N2' C18' C23' C22' -176.6(6) . . . . ?
C19' C18' C23' C27' -179.3(4) . . . . ?
N2' C18' C23' C27' 4.2(6) . . . . ?
C20' C19' C24' C26' -20.7(3) . . . . ?
C18' C19' C24' C26' 157.4(3) . . . . ?
C20' C19' C24' C25' 103.3(3) . . . . ?
C18' C19' C24' C25' -78.7(3) . . . . ?
C22' C23' C27' C29' 68.6(5) . . . . ?
C18' C23' C27' C29' -112.1(4) . . . . ?
C22' C23' C27' C28' -54.3(5) . . . . ?
C18' C23' C27' C28' 125.0(4) . . . . ?
